data_7227735
loop_
_publ_author_name
'Jiang, Lin'
'Liu, Bin'
'Zhao, Hao-Wen'
'Tian, Jin-Lei'
'Liu, Xin'
'Yan, Shi-Ping'

_publ_section_title
;
 Compartmental ligand approach for constructing 3d--4f heterometallic
 [CuII5LnIII2] clusters: synthesis and magnetostructural properties
;
_journal_issue 13
_journal_name_full CrystEngComm
_journal_page_first 1816
_journal_paper_doi 10.1039/C6CE02519F
_journal_volume 19
_journal_year 2017
_chemical_formula_moiety 'C46 H58 Cu5 N4 O22 Sm2, 2(F6 P), 2(C2 H6 O), 2(H2 O)'
_chemical_formula_sum 'C50 H74 Cu5 F12 N4 O26 P2 Sm2'
_chemical_formula_weight 2055.55
_space_group_crystal_system triclinic
_space_group_IT_number 2
_space_group_name_Hall '-P 1'
_space_group_name_H-M_alt 'P -1'
_symmetry_Int_Tables_number 2
_symmetry_space_group_name_Hall '-P 1'
_symmetry_space_group_name_H-M 'P -1'
_audit_creation_date 2016-06-17
_audit_creation_method
;
Olex2 1.2
(compiled 2016.02.19 svn.r3266 for OlexSys, GUI svn.r5155)
;
_audit_update_record
;
2017-02-14 deposited with the CCDC.
2017-02-24 downloaded from the CCDC.
;
_cell_angle_alpha 63.49(3)
_cell_angle_beta 84.78(3)
_cell_angle_gamma 71.57(3)
_cell_formula_units_Z 1
_cell_length_a 9.5555(19)
_cell_length_b 14.872(3)
_cell_length_c 14.873(3)
_cell_measurement_reflns_used 5097
_cell_measurement_temperature 113.1500
_cell_measurement_theta_max 27.9624
_cell_measurement_theta_min 2.6475
_cell_volume 1791.2(9)
_computing_cell_refinement 'CrystalClear (Rigaku Inc., 2008)'
_computing_data_collection 'CrystalClear (Rigaku Inc., 2008)'
_computing_data_reduction 'CrystalClear (Rigaku Inc., 2008)'
_computing_molecular_graphics 'Olex2 (Dolomanov et al., 2009)'
_computing_publication_material 'Olex2 (Dolomanov et al., 2009)'
_computing_structure_refinement 'olex2.refine (Bourhis et al., 2015)'
_computing_structure_solution
;
????
;
_diffrn_ambient_temperature 113.1500
_diffrn_detector_area_resol_mean 28.5714
_diffrn_measured_fraction_theta_full 0.9948
_diffrn_measured_fraction_theta_max 0.9948
_diffrn_measurement_details
;
scan:
    Number of images: 90
               Slice: -120.0000 - 60.0000
         Image width: 2.0000
            Exp time: 2.0000
       Rotation axis: Omega
               Omega: 0.0000
                 Chi: 45.0000
                 Phi: 0.0000
                 XTD: 50.0328
              2theta: -29.8929
scan:
    Number of images: 80
               Slice: -120.0000 - 40.0000
         Image width: 2.0000
            Exp time: 2.0000
       Rotation axis: Omega
               Omega: 0.0000
                 Chi: 45.0000
                 Phi: 90.0000
                 XTD: 50.0328
              2theta: -29.8929
scan:
    Number of images: 70
               Slice: -120.0000 - 20.0000
         Image width: 2.0000
            Exp time: 2.0000
       Rotation axis: Omega
               Omega: 0.0000
                 Chi: 45.0000
                 Phi: 180.0000
                 XTD: 50.0328
              2theta: -29.8929
;
_diffrn_measurement_device
;
Saturn70 (4x4 bin mode)
;
_diffrn_measurement_device_details
;
AFC10: Fixed Chi 2 circle
;
_diffrn_measurement_device_type 'Bruker P4'
_diffrn_measurement_method dtprofit.ref
_diffrn_orient_matrix_type d*Trek
_diffrn_orient_matrix_UB_11 -0.1087
_diffrn_orient_matrix_UB_12 0.0130
_diffrn_orient_matrix_UB_13 0.0148
_diffrn_orient_matrix_UB_21 -0.0087
_diffrn_orient_matrix_UB_22 -0.0686
_diffrn_orient_matrix_UB_23 0.0298
_diffrn_orient_matrix_UB_31 0.0373
_diffrn_orient_matrix_UB_32 0.0532
_diffrn_orient_matrix_UB_33 0.0450
_diffrn_radiation_detector CCD
_diffrn_radiation_monochromator Confocal
_diffrn_radiation_type 'Mo K\a'
_diffrn_radiation_wavelength 0.71073
_diffrn_reflns_av_R_equivalents 0.0000
_diffrn_reflns_av_unetI/netI 0.0423
_diffrn_reflns_limit_h_max 11
_diffrn_reflns_limit_h_min -11
_diffrn_reflns_limit_k_max 17
_diffrn_reflns_limit_k_min -15
_diffrn_reflns_limit_l_max 17
_diffrn_reflns_limit_l_min 0
_diffrn_reflns_number 6285
_diffrn_reflns_theta_full 25.0064
_diffrn_reflns_theta_max 25.01
_diffrn_reflns_theta_min 2.25
_diffrn_source 'Rotating Anode'
_diffrn_source_current 16.0000
_diffrn_source_power 0.8000
_diffrn_source_voltage 50.0000
_exptl_absorpt_coefficient_mu 3.221
_exptl_absorpt_correction_T_max 1.0000
_exptl_absorpt_correction_T_min 0.7665
_exptl_absorpt_correction_type multi-scan
_exptl_crystal_colour Colorless
_exptl_crystal_density_diffrn 1.9055
_exptl_crystal_description Prism
_exptl_crystal_F_000 1019.6733
_exptl_crystal_size_max 0.2
_exptl_crystal_size_mid 0.2
_exptl_crystal_size_min 0.2
_refine_diff_density_max 1.2726
_refine_diff_density_min -2.0354
_refine_diff_density_rms 0.2181
_refine_ls_d_res_high 0.8407
_refine_ls_d_res_low 9.0495
_refine_ls_goodness_of_fit_ref 1.0134
_refine_ls_hydrogen_treatment mixed
_refine_ls_matrix_type full
_refine_ls_number_constraints 57
_refine_ls_number_parameters 470
_refine_ls_number_reflns 6285
_refine_ls_number_restraints 30
_refine_ls_restrained_S_all 1.0108
_refine_ls_R_factor_all 0.0390
_refine_ls_R_factor_gt 0.0335
_refine_ls_shift/su_max 0.0001
_refine_ls_shift/su_mean 0.0000
_refine_ls_structure_factor_coef Fsqd
_refine_ls_weighting_details 'w=1/[\s^2^(Fo^2^)+(0.0799P)^2^] where P=(Fo^2^+2Fc^2^)/3'
_refine_ls_weighting_scheme calc
_refine_ls_wR_factor_gt 0.0915
_refine_ls_wR_factor_ref 0.1049
_reflns_Friedel_coverage 0.0
_reflns_limit_h_max 11
_reflns_limit_h_min -11
_reflns_limit_k_max 17
_reflns_limit_k_min -15
_reflns_limit_l_max 17
_reflns_limit_l_min 0
_reflns_number_gt 5528
_reflns_number_total 6285
_reflns_threshold_expression I>=2u(I)
_cod_data_source_file c6ce02519f2.cif
_cod_data_source_block cusm_sq_d
_cod_depositor_comments
;
The following automatic conversions were performed:

'_exptl_absorpt_correction_type' value 'Multi-scan' changed to
'multi-scan' according to
/home/data/users/saulius/crontab/automatic-downloads/rss-feeds/RSC/lib/dictionaries/cif_core.dic
dictionary named 'cif_core.dic' version 2.4.2 from 2011-04-26.

Automatic conversion script
Id: cif_fix_values 4973 2017-02-22 13:04:09Z antanas 

 Adding full bibliography for 7227732--7227739.cif.
;
_cod_original_cell_volume 1791.1(9)
_cod_database_code 7227735
_diffrn_number_total 8434
_olex2_refinement_description
;
1. Fixed Uiso
 At 1.2 times of:
  All C(H) groups, H7 of O7, All C(H,H) groups, All N(H) groups
 At 1.5 times of:
  All C(H,H,H) groups, H12a of O12, All O(H,H) groups
2. Restrained distances
3. Rigid bond restraints
 All non-hydrogen atoms
 with sigma for 1-2 distances of 0.001 and sigma for 1-3 distances of 0.001
4. Uiso/Uaniso restraints and constraints
All non-hydrogen atoms have similar U: within 2A with sigma of 0.001 and sigma
for terminal atoms of 0.002
Uanis(C5) \\sim Ueq: with sigma of 0.01 and sigma for terminal atoms of 0.02
Uanis(C5) \\sim Ueq, Uanis(C5) \\sim Ueq: with sigma of 0.005 and sigma for
terminal atoms of 0.01
Uanis(C1) \\sim Ueq, Uanis(C1) \\sim Ueq: with sigma of 0.005 and sigma for
terminal atoms of 0.01
Uanis(C1) \\sim Ueq, Uanis(C1) \\sim Ueq: with sigma of 0.05 and sigma for
terminal atoms of 0.1
Uanis(C1) \\sim Ueq, Uanis(C1) \\sim Ueq: with sigma of 0.001 and sigma for
terminal atoms of 0.002
: with sigma of 0.1 and sigma for terminal atoms of 0.2
: with sigma of 0.1 and sigma for terminal atoms of 0.2
5.a Riding coordinates:
 O12(H12a), O7(H7)
5.b Free rotating group:
 O13(H13a,H13b)
5.c Ternary CH refined with riding coordinates:
 N1(H1), N2(H2), C10(H10)
5.d Secondary CH2 refined with riding coordinates:
 C9(H9a,H9b), C11(H11a,H11b), C24(H24a,H24b)
5.e Me refined with riding coordinates:
 C1(H1a,H1b,H1c)
5.f Aromatic/amide H refined with riding coordinates:
 C4(H4), C14(H14), C16(H16), C15(H15), C5(H5), C6(H6a), C12(H12)
5.g Idealised Me refined as rotating group:
 C19(H19a,H19b,H19c), C25(H25a,H25b,H25c), C21(H21a,H21b,H21c), C23(H23a,H23b,
 H23c)
;
_olex2_submission_special_instructions 'No special instructions were received'

loop_
_space_group_symop_id
_space_group_symop_operation_xyz
1 x,y,z
2 -x,-y,-z

loop_
_atom_site_label
_atom_site_type_symbol
_atom_site_fract_x
_atom_site_fract_y
_atom_site_fract_z
_atom_site_U_iso_or_equiv
_atom_site_adp_type
_atom_site_occupancy
_atom_site_site_symmetry_order
_atom_site_refinement_flags_posn
_atom_site_refinement_flags_adp
_atom_site_refinement_flags_occupancy
_atom_site_disorder_group
Sm1 Sm 0.65525(2) 0.859034(16) 0.368248(15) 0.00904(10) Uani 1.000000 1 . U . .
Cu3 Cu 0.5 1.0 0.5 0.00903(17) Uani 1.000000 2 S TU P .
Cu2 Cu 0.48944(6) 0.74506(4) 0.57859(4) 0.00950(14) Uani 1.000000 1 . U . .
Cu1 Cu 0.59990(6) 1.12134(4) 0.28178(4) 0.00979(14) Uani 1.000000 1 . U . .
P1 P 1.23905(16) 0.66533(11) 0.09830(10) 0.0301(3) Uani 1.000000 1 . U . .
O6 O 0.6619(4) 0.9963(2) 0.4135(2) 0.0100(6) Uani 1.000000 1 . U . .
O3 O 0.3624(3) 0.7827(2) 0.6751(2) 0.0104(6) Uani 1.000000 1 . U . .
C18 C 0.6601(5) 0.6109(3) 0.4835(3) 0.0122(9) Uani 1.000000 1 . U . .
O4 O 0.5733(3) 0.7098(2) 0.4669(2) 0.0098(6) Uani 1.000000 1 . U . .
O7 O 0.4596(3) 0.8929(2) 0.4737(2) 0.0104(6) Uani 1.000000 1 . U . .
H7 H 0.3842(3) 0.9196(2) 0.4579(2) 0.0124(7) Uiso 1.000000 1 R U . .
O2 O 0.5074(3) 1.0323(2) 0.2596(2) 0.0109(6) Uani 1.000000 1 . U . .
O5 O 0.7916(3) 0.6945(2) 0.3464(2) 0.0131(7) Uani 1.000000 1 . U . .
O1 O 0.4970(3) 0.8738(2) 0.2318(2) 0.0137(7) Uani 1.000000 1 . U . .
O9 O 0.8196(3) 0.9139(2) 0.2479(2) 0.0179(7) Uani 1.000000 1 . U . .
O8 O 0.8227(3) 1.0740(2) 0.2197(2) 0.0153(7) Uani 1.000000 1 . U . .
O11 O 0.8300(3) 0.7700(2) 0.5050(2) 0.0159(7) Uani 1.000000 1 . U . .
N1 N 0.5215(4) 1.2452(3) 0.1506(3) 0.0128(8) Uani 1.000000 1 . U . .
H1 H 0.5856(4) 1.2395(3) 0.1029(3) 0.0154(9) Uiso 1.000000 1 R . . .
C2 C 0.4392(5) 1.0571(3) 0.1725(3) 0.0118(9) Uani 1.000000 1 . U . .
C4 C 0.3521(5) 0.9921(4) 0.0698(3) 0.0183(10) Uani 1.000000 1 . U . .
H4 H 0.3439(5) 0.9363(4) 0.0600(3) 0.0219(12) Uiso 1.000000 1 R . . .
C13 C 0.6371(5) 0.5191(3) 0.5609(3) 0.0139(9) Uani 1.000000 1 . U . .
C22 C 0.8132(5) 0.7410(3) 0.5985(3) 0.0140(10) Uani 1.000000 1 . U . .
C14 C 0.7338(5) 0.4201(3) 0.5759(3) 0.0152(10) Uani 1.000000 1 . U . .
H14 H 0.7200(5) 0.3595(3) 0.6282(3) 0.0182(12) Uiso 1.000000 1 R . . .
C9 C 0.5173(5) 1.3400(3) 0.1620(3) 0.0160(10) Uani 1.000000 1 . U . .
H9a H 0.5278(5) 1.3954(3) 0.0974(3) 0.0191(12) Uiso 1.000000 1 R . . .
H9b H 0.4236(5) 1.3662(3) 0.1871(3) 0.0191(12) Uiso 1.000000 1 R . . .
C16 C 0.8713(5) 0.5014(3) 0.4347(4) 0.0174(10) Uani 1.000000 1 . U . .
H16 H 0.9473(5) 0.4956(3) 0.3919(4) 0.0208(12) Uiso 1.000000 1 R . . .
C8 C 0.3735(5) 1.2529(4) 0.1188(4) 0.0190(10) Uani 1.000000 1 . U . .
H8 H 0.339(6) 1.308(4) 0.067(4) 0.0228(12) Uiso 1.000000 1 R . . .
C7 C 0.3736(5) 1.1614(4) 0.1004(3) 0.0143(9) Uani 1.000000 1 . U . .
C15 C 0.8497(5) 0.4106(3) 0.5143(3) 0.0173(10) Uani 1.000000 1 . U . .
H15 H 0.9134(5) 0.3441(3) 0.5257(3) 0.0208(12) Uiso 1.000000 1 R . . .
O10 O 0.6916(4) 0.7490(3) 0.6369(3) 0.0257(8) Uani 1.000000 1 . U . .
F6 F 1.4098(4) 0.6229(3) 0.1294(4) 0.0804(17) Uani 1.000000 1 . U . 2
C1 C 0.4739(5) 0.7856(4) 0.2248(3) 0.0165(10) Uani 1.000000 1 . U . .
H1a H 0.5262(5) 0.7209(4) 0.2806(3) 0.0248(14) Uiso 1.000000 1 R . . .
H1b H 0.3703(5) 0.7932(4) 0.2263(3) 0.0248(14) Uiso 1.000000 1 R . . .
H1c H 0.5099(5) 0.7841(4) 0.1630(3) 0.0248(14) Uiso 1.000000 1 R . . .
C3 C 0.4272(5) 0.9740(3) 0.1552(3) 0.0151(10) Uani 1.000000 1 . U . .
F1 F 1.2053(5) 0.7174(4) 0.1733(3) 0.0653(13) Uani 1.000000 1 . U . 2
F4 F 1.2656(5) 0.7716(3) 0.0152(3) 0.0718(15) Uani 1.000000 1 . U . 2
C5 C 0.2900(5) 1.0958(4) 0.0001(3) 0.0202(10) Uani 1.000000 1 . U . .
H5 H 0.2405(5) 1.1098(4) -0.0580(3) 0.0242(12) Uiso 1.000000 1 R . . .
C17 C 0.7772(5) 0.5998(3) 0.4208(3) 0.0117(9) Uani 1.000000 1 . U . .
C6 C 0.2999(5) 1.1790(4) 0.0148(3) 0.0189(10) Uani 1.000000 1 . U . .
H6a H 0.2567(5) 1.2479(4) -0.0334(3) 0.0227(12) Uiso 1.000000 1 R . . .
C20 C 0.8612(5) 0.9952(3) 0.2007(3) 0.0129(9) Uani 1.000000 1 . U . .
F3 F 1.2706(6) 0.6146(5) 0.0235(4) 0.0924(18) Uani 1.000000 1 . U . 2
O12 O 0.1742(4) 1.0021(3) 0.4175(3) 0.0265(8) Uani 1.000000 1 . U . .
H12a H 0.1527(4) 1.0526(3) 0.3617(3) 0.0397(12) Uiso 1.000000 1 R . . .
N2 N 0.4996(4) 0.5961(3) 0.6718(3) 0.0132(8) Uani 1.000000 1 . U . .
H2 H 0.5826(4) 0.5665(3) 0.7132(3) 0.0159(10) Uiso 1.000000 1 R . . .
C10 C 0.3566(5) 0.6905(3) 0.7644(3) 0.0113(9) Uani 1.000000 1 . U . .
H10 H 0.2620(5) 0.7058(3) 0.7948(3) 0.0136(11) Uiso 1.000000 1 R . . .
C12 C 0.5042(5) 0.5286(4) 0.6227(3) 0.0157(10) Uani 1.000000 1 . U . .
H12 H 0.4333(5) 0.4957(4) 0.6291(3) 0.0189(12) Uiso 1.000000 1 R . . .
C11 C 0.3701(5) 0.6028(3) 0.7339(3) 0.0109(9) Uani 1.000000 1 . U . .
H11a H 0.2813(5) 0.6187(3) 0.6957(3) 0.0131(11) Uiso 1.000000 1 R . . .
H11b H 0.3833(5) 0.5360(3) 0.7934(3) 0.0131(11) Uiso 1.000000 1 R . . .
C19 C 0.8908(5) 0.6860(4) 0.2690(3) 0.0187(10) Uani 1.000000 1 . U . .
H19a H 0.884(3) 0.7555(4) 0.2171(12) 0.0281(16) Uiso 1.000000 1 GR . . .
H19b H 0.9903(7) 0.650(2) 0.2978(6) 0.0281(16) Uiso 1.000000 1 GR . . .
H19c H 0.864(2) 0.647(2) 0.2406(17) 0.0281(16) Uiso 1.000000 1 GR . . .
C25 C 0.1592(6) 0.8664(4) 0.3732(4) 0.0323(14) Uani 1.000000 1 . U . .
H25a H 0.174(4) 0.9122(5) 0.3053(9) 0.049(2) Uiso 1.000000 1 GR . . .
H25b H 0.252(2) 0.816(2) 0.4058(16) 0.049(2) Uiso 1.000000 1 GR . . .
H25c H 0.093(2) 0.830(2) 0.372(2) 0.049(2) Uiso 1.000000 1 GR . . .
C24 C 0.0933(6) 0.9313(4) 0.4297(4) 0.0311(13) Uani 1.000000 1 . U . .
H24a H 0.0940(6) 0.8845(4) 0.5007(4) 0.0373(16) Uiso 1.000000 1 R . . .
H24b H -0.0086(6) 0.9717(4) 0.4053(4) 0.0373(16) Uiso 1.000000 1 R . . .
F2 F 1.2189(4) 0.5581(3) 0.1865(3) 0.0535(10) Uani 1.000000 1 . U . .
H6 H 0.727(5) 0.999(4) 0.431(4) 0.003(13) Uiso 1.000000 1 . . . .
O13 O 1.0544(5) 1.1461(3) 0.2254(3) 0.0391(10) Uani 1.000000 1 . U . .
C21 C 0.9658(6) 0.9947(4) 0.1193(4) 0.0242(12) Uani 1.000000 1 . U . .
H21a H 1.030(3) 0.9240(6) 0.1376(12) 0.0364(18) Uiso 1.000000 1 GR . . .
H21b H 0.9107(6) 1.020(3) 0.0574(7) 0.0364(18) Uiso 1.000000 1 GR . . .
H21c H 1.024(3) 1.040(2) 0.1109(18) 0.0364(18) Uiso 1.000000 1 GR . . .
C23 C 0.9519(6) 0.6949(5) 0.6646(4) 0.0304(13) Uani 1.000000 1 . U . .
H23a H 0.962(2) 0.6227(10) 0.7109(19) 0.0456(19) Uiso 1.000000 1 GR . . .
H23b H 1.0356(7) 0.698(3) 0.6237(5) 0.0456(19) Uiso 1.000000 1 GR . . .
H23c H 0.9468(19) 0.7347(18) 0.701(2) 0.0456(19) Uiso 1.000000 1 GR . . .
F5 F 1.0687(4) 0.7069(4) 0.0711(3) 0.0659(13) Uani 1.000000 1 . U . 1
H13a H 1.060(7) 1.193(4) 0.1666(19) 0.0586(15) Uiso 1.000000 1 G . . .
H13b H 0.978(4) 1.128(5) 0.227(4) 0.0586(15) Uiso 1.000000 1 G . . .

loop_
_atom_site_aniso_label
_atom_site_aniso_U_11
_atom_site_aniso_U_22
_atom_site_aniso_U_33
_atom_site_aniso_U_12
_atom_site_aniso_U_13
_atom_site_aniso_U_23
Sm1 0.01006(15) 0.00833(14) 0.00829(14) -0.00255(10) 0.00216(9) -0.00379(10)
Cu3 0.0111(4) 0.0092(4) 0.0079(4) -0.0038(3) 0.0034(3) -0.0048(3)
Cu2 0.0118(3) 0.0075(3) 0.0095(3) -0.0040(2) 0.0040(2) -0.0039(2)
Cu1 0.0113(3) 0.0074(3) 0.0085(3) -0.0024(2) 0.0016(2) -0.0023(2)
P1 0.0258(8) 0.0290(8) 0.0187(7) 0.0034(6) 0.0034(6) -0.0044(6)
O6 0.0076(17) 0.0103(15) 0.0121(16) -0.0033(13) 0.0001(13) -0.0045(13)
O3 0.0091(15) 0.0112(15) 0.0110(15) -0.0032(12) 0.0020(12) -0.0052(12)
C18 0.014(2) 0.009(2) 0.014(2) -0.0024(18) 0.0018(18) -0.0065(18)
O4 0.0106(16) 0.0074(14) 0.0105(14) -0.0013(12) 0.0027(12) -0.0046(12)
O7 0.0079(15) 0.0098(14) 0.0144(15) -0.0023(12) 0.0019(12) -0.0068(12)
O2 0.0122(16) 0.0125(15) 0.0067(14) -0.0025(13) -0.0055(12) -0.0030(12)
O5 0.0157(17) 0.0102(15) 0.0127(15) -0.0022(13) 0.0073(13) -0.0070(13)
O1 0.0180(17) 0.0129(15) 0.0133(15) -0.0073(13) -0.0050(13) -0.0056(13)
O9 0.0174(18) 0.0157(16) 0.0221(17) -0.0077(14) 0.0111(14) -0.0097(14)
O8 0.0127(16) 0.0178(16) 0.0172(16) -0.0050(13) 0.0048(13) -0.0100(14)
O11 0.0154(17) 0.0183(16) 0.0118(16) -0.0035(14) -0.0006(13) -0.0057(13)
N1 0.011(2) 0.0114(18) 0.0150(19) -0.0018(15) 0.0057(16) -0.0073(16)
C2 0.006(2) 0.015(2) 0.011(2) -0.0020(17) 0.0027(17) -0.0032(18)
C4 0.021(3) 0.025(3) 0.015(2) -0.012(2) 0.002(2) -0.012(2)
C13 0.016(2) 0.013(2) 0.018(2) -0.0055(19) 0.0058(19) -0.0111(19)
C22 0.017(3) 0.015(2) 0.013(2) -0.0054(19) -0.0052(19) -0.0068(18)
C14 0.018(2) 0.010(2) 0.014(2) -0.0013(19) 0.0000(19) -0.0041(18)
C9 0.024(3) 0.010(2) 0.012(2) -0.0058(19) 0.008(2) -0.0044(18)
C16 0.014(2) 0.013(2) 0.023(2) -0.0018(19) 0.009(2) -0.010(2)
C8 0.017(3) 0.011(2) 0.018(2) 0.001(2) -0.008(2) 0.000(2)
C7 0.008(2) 0.016(2) 0.014(2) -0.0034(18) -0.0007(18) -0.0030(19)
C15 0.021(3) 0.008(2) 0.019(2) -0.0010(19) 0.005(2) -0.0062(19)
O10 0.0164(19) 0.051(2) 0.0225(18) -0.0161(17) 0.0059(15) -0.0243(18)
F6 0.026(2) 0.052(3) 0.106(4) -0.0043(19) -0.007(2) 0.010(3)
C1 0.0173(12) 0.0162(11) 0.0167(11) -0.0059(5) 0.0002(5) -0.0073(5)
C3 0.015(2) 0.012(2) 0.012(2) -0.0040(19) 0.0036(19) -0.0007(18)
F1 0.087(3) 0.090(3) 0.054(3) -0.061(3) 0.036(2) -0.045(3)
F4 0.066(3) 0.042(2) 0.042(2) 0.010(2) 0.030(2) 0.0137(19)
C5 0.022(2) 0.030(2) 0.0117(19) -0.0111(15) -0.0050(15) -0.0082(14)
C17 0.014(2) 0.006(2) 0.014(2) -0.0017(18) 0.0014(18) -0.0050(17)
C6 0.018(3) 0.019(2) 0.012(2) -0.004(2) -0.0052(19) -0.0004(19)
C20 0.010(2) 0.016(2) 0.011(2) -0.0038(18) 0.0035(18) -0.0056(18)
F3 0.096(4) 0.135(5) 0.076(3) -0.024(3) 0.037(3) -0.086(4)
O12 0.0198(19) 0.0244(19) 0.035(2) -0.0055(15) -0.0001(16) -0.0131(17)
N2 0.015(2) 0.0131(18) 0.0136(19) -0.0062(16) 0.0067(16) -0.0077(16)
C10 0.012(2) 0.010(2) 0.013(2) -0.0043(18) 0.0033(18) -0.0056(18)
C12 0.019(3) 0.019(2) 0.016(2) -0.012(2) 0.009(2) -0.011(2)
C11 0.006(2) 0.014(2) 0.015(2) -0.0044(17) 0.0009(17) -0.0063(18)
C19 0.021(3) 0.018(2) 0.013(2) -0.004(2) 0.009(2) -0.006(2)
C25 0.029(3) 0.024(3) 0.044(4) -0.011(3) -0.014(3) -0.011(3)
C24 0.023(3) 0.035(3) 0.038(3) -0.017(3) 0.007(3) -0.014(3)
F2 0.044(2) 0.034(2) 0.063(3) -0.0127(17) 0.0090(19) -0.0059(19)
O13 0.031(2) 0.027(2) 0.057(3) -0.0164(18) -0.001(2) -0.012(2)
C21 0.031(3) 0.022(3) 0.024(3) -0.013(2) 0.019(2) -0.014(2)
C23 0.023(3) 0.036(3) 0.026(3) 0.001(2) -0.005(2) -0.014(3)
F5 0.029(2) 0.089(3) 0.050(2) 0.013(2) -0.0099(18) -0.024(2)

loop_
_atom_type_symbol
_atom_type_scat_dispersion_real
_atom_type_scat_dispersion_imag
_atom_type_scat_Cromer_Mann_a1
_atom_type_scat_Cromer_Mann_a2
_atom_type_scat_Cromer_Mann_a3
_atom_type_scat_Cromer_Mann_a4
_atom_type_scat_Cromer_Mann_b1
_atom_type_scat_Cromer_Mann_b2
_atom_type_scat_Cromer_Mann_b3
_atom_type_scat_Cromer_Mann_b4
_atom_type_scat_Cromer_Mann_c
_atom_type_scat_source
_atom_type_scat_dispersion_source
C 0.00347 0.00161 2.31000 1.02000 1.58860 0.86500 20.84390 10.20750 0.56870 51.65120 0.215599998832 'International Tables Volume C Table 6.1.1.4 (pp. 500-502)' 'Henke, Gullikson and Davis, At. Data and Nucl. Data Tables, 1993, 54, 2'
F 0.01794 0.01033 3.53920 2.64120 1.51700 1.02430 10.28250 4.29440 0.26150 26.14760 0.277599990368 'International Tables Volume C Table 6.1.1.4 (pp. 500-502)' 'Henke, Gullikson and Davis, At. Data and Nucl. Data Tables, 1993, 54, 2'
H 0.00000 0.00000 0.49300 0.32291 0.14019 0.04081 10.51090 26.12570 3.14236 57.79970 0.0030380000826 'International Tables Volume C Table 6.1.1.4 (pp. 500-502)' 'Henke, Gullikson and Davis, At. Data and Nucl. Data Tables, 1993, 54, 2'
O 0.01158 0.00611 3.04850 2.28680 1.54630 0.86700 13.27710 5.70110 0.32390 32.90890 0.250800013542 'International Tables Volume C Table 6.1.1.4 (pp. 500-502)' 'Henke, Gullikson and Davis, At. Data and Nucl. Data Tables, 1993, 54, 2'
N 0.00653 0.00323 12.21260 3.13220 2.01250 1.16630 0.00570 9.89330 28.99750 0.58260 -11.5290002823 'International Tables Volume C Table 6.1.1.4 (pp. 500-502)' 'Henke, Gullikson and Davis, At. Data and Nucl. Data Tables, 1993, 54, 2'
P 0.10434 0.09671 6.43450 4.17910 1.78000 1.49080 1.90670 27.15700 0.52600 68.16450 1.11489999294 'International Tables Volume C Table 6.1.1.4 (pp. 500-502)' 'Henke, Gullikson and Davis, At. Data and Nucl. Data Tables, 1993, 54, 2'
Sm 0.07511 3.72796 24.00420 19.42580 13.43960 2.89604 2.47274 0.19645 14.39960 128.00700 2.20963001251 'International Tables Volume C Table 6.1.1.4 (pp. 500-502)' 'Henke, Gullikson and Davis, At. Data and Nucl. Data Tables, 1993, 54, 2'
Cu 0.34125 1.28947 13.33800 7.16760 5.61580 1.67350 3.58280 0.24700 11.39660 64.81260 1.19099998474 'International Tables Volume C Table 6.1.1.4 (pp. 500-502)' 'Henke, Gullikson and Davis, At. Data and Nucl. Data Tables, 1993, 54, 2'

loop_
_geom_angle_atom_site_label_1
_geom_angle_atom_site_label_2
_geom_angle_atom_site_label_3
_geom_angle
_geom_angle_site_symmetry_1
_geom_angle_site_symmetry_3
Cu2 Sm1 Cu3 61.705(9) . 2_676
Cu1 Sm1 Cu3 55.447(9) . 2_676
Cu1 Sm1 Cu2 116.179(13) . .
O6 Sm1 Cu3 33.51(7) . 2_676
O6 Sm1 Cu2 91.76(7) . .
O6 Sm1 Cu1 35.07(7) . .
O4 Sm1 Cu3 97.09(7) . 2_676
O4 Sm1 Cu2 35.75(7) . .
O4 Sm1 Cu1 148.37(7) . .
O4 Sm1 O6 127.24(10) . .
O7 Sm1 Cu3 34.05(7) . 2_676
O7 Sm1 Cu2 35.98(7) . .
O7 Sm1 Cu1 82.03(7) . .
O7 Sm1 O6 67.52(10) . .
O7 Sm1 O4 66.88(9) . .
O2 Sm1 Cu3 69.04(7) . 2_676
O2 Sm1 Cu2 112.64(7) . .
O2 Sm1 Cu1 34.28(7) . .
O2 Sm1 O6 65.20(10) . .
O2 Sm1 O4 127.10(10) . .
O2 Sm1 O7 78.17(10) . .
O5 Sm1 Cu3 155.65(7) . 2_676
O5 Sm1 Cu2 97.86(6) . .
O5 Sm1 Cu1 145.81(6) . .
O5 Sm1 O6 149.07(11) . .
O5 Sm1 O4 65.07(9) . .
O5 Sm1 O7 131.94(9) . .
O5 Sm1 O2 134.64(10) . .
O1 Sm1 Cu3 118.25(7) . 2_676
O1 Sm1 Cu2 103.08(7) . .
O1 Sm1 Cu1 96.84(7) . .
O1 Sm1 O6 128.90(10) . .
O1 Sm1 O4 82.13(10) . .
O1 Sm1 O7 97.44(10) . .
O1 Sm1 O2 63.94(9) . .
O1 Sm1 O5 77.36(10) . .
O9 Sm1 Cu3 119.77(8) . 2_676
O9 Sm1 Cu2 166.44(9) . .
O9 Sm1 Cu1 69.24(8) . .
O9 Sm1 O6 87.00(10) . .
O9 Sm1 O4 141.88(10) . .
O9 Sm1 O7 151.21(10) . .
O9 Sm1 O2 79.04(11) . .
O9 Sm1 O5 76.86(10) . .
O9 Sm1 O1 88.09(11) . .
O11 Sm1 Cu3 81.16(8) . 2_676
O11 Sm1 Cu2 71.25(7) . .
O11 Sm1 Cu1 107.41(8) . .
O11 Sm1 O6 75.91(11) . .
O11 Sm1 O4 80.02(10) . .
O11 Sm1 O7 91.31(10) . .
O11 Sm1 O2 140.87(10) . .
O11 Sm1 O5 79.50(10) . .
O11 Sm1 O1 155.16(10) . .
O11 Sm1 O9 95.38(11) . .
Sm1 Cu3 Sm1 180.0 . 2_676
O6 Cu3 Sm1 44.36(9) . .
O6 Cu3 Sm1 135.64(9) 2_676 .
O6 Cu3 Sm1 44.36(9) 2_676 2_676
O6 Cu3 Sm1 135.64(9) . 2_676
O6 Cu3 O6 180.0 . 2_676
O7 Cu3 Sm1 43.60(8) . .
O7 Cu3 Sm1 136.40(8) 2_676 .
O7 Cu3 Sm1 136.40(8) . 2_676
O7 Cu3 Sm1 43.60(8) 2_676 2_676
O7 Cu3 O6 92.09(13) . 2_676
O7 Cu3 O6 87.91(13) . .
O7 Cu3 O6 87.91(13) 2_676 2_676
O7 Cu3 O6 92.09(13) 2_676 .
O7 Cu3 O7 180.0 2_676 .
O3 Cu2 Sm1 139.50(8) . .
O4 Cu2 Sm1 44.48(8) . .
O4 Cu2 O3 166.24(12) . .
O7 Cu2 Sm1 45.17(8) . .
O7 Cu2 O3 95.95(12) . .
O7 Cu2 O4 83.07(11) . .
O10 Cu2 Sm1 77.08(9) . .
O10 Cu2 O3 94.47(12) . .
O10 Cu2 O4 99.23(12) . .
O10 Cu2 O7 89.02(13) . .
N2 Cu2 Sm1 134.41(10) . .
N2 Cu2 O3 85.76(13) . .
N2 Cu2 O4 93.42(13) . .
N2 Cu2 O7 172.06(14) . .
N2 Cu2 O10 98.59(15) . .
O6 Cu1 Sm1 45.09(9) . .
O3 Cu1 Sm1 139.27(9) 2_676 .
O3 Cu1 O6 94.72(13) 2_676 .
O2 Cu1 Sm1 43.15(8) . .
O2 Cu1 O6 82.48(13) . .
O2 Cu1 O3 162.59(12) . 2_676
O8 Cu1 Sm1 79.90(8) . .
O8 Cu1 O6 91.78(12) . .
O8 Cu1 O3 98.43(11) . 2_676
O8 Cu1 O2 98.82(12) . .
N1 Cu1 Sm1 132.92(11) . .
N1 Cu1 O6 175.32(15) . .
N1 Cu1 O3 87.68(13) . 2_676
N1 Cu1 O2 94.04(14) . .
N1 Cu1 O8 91.84(13) . .
F1 P1 F6 90.8(3) . .
F4 P1 F6 87.4(2) . .
F4 P1 F1 88.0(2) . .
F3 P1 F6 89.8(3) . .
F3 P1 F1 179.4(3) . .
F3 P1 F4 91.8(3) . .
Cu3 O6 Sm1 102.13(13) 2_676 .
Cu1 O6 Sm1 99.84(13) . .
Cu1 O6 Cu3 108.30(15) . 2_676
Cu1 O3 Cu2 119.20(14) 2_676 .
C10 O3 Cu2 111.4(2) . .
C10 O3 Cu1 107.0(2) . 2_676
C13 C18 O4 122.5(4) . .
C17 C18 O4 118.9(4) . .
C17 C18 C13 118.6(4) . .
Cu2 O4 Sm1 99.77(11) . .
C18 O4 Sm1 120.5(2) . .
C18 O4 Cu2 122.2(3) . .
Cu3 O7 Sm1 102.35(12) . .
Cu2 O7 Sm1 98.86(12) . .
Cu2 O7 Cu3 122.94(15) . .
Cu1 O2 Sm1 102.56(12) . .
C2 O2 Sm1 123.7(3) . .
C2 O2 Cu1 125.2(3) . .
C17 O5 Sm1 116.4(2) . .
C19 O5 Sm1 127.8(2) . .
C19 O5 C17 115.7(3) . .
C1 O1 Sm1 125.1(2) . .
C3 O1 Sm1 118.8(3) . .
C3 O1 C1 116.1(3) . .
C20 O9 Sm1 138.3(3) . .
C20 O8 Cu1 121.2(3) . .
C22 O11 Sm1 130.6(3) . .
C9 N1 Cu1 106.7(3) . .
C8 N1 Cu1 112.7(3) . .
C8 N1 C9 111.4(4) . .
C7 C2 O2 123.4(4) . .
C3 C2 O2 118.1(4) . .
C3 C2 C7 118.4(4) . .
C5 C4 C3 117.7(4) . .
C14 C13 C18 119.4(4) . .
C12 C13 C18 119.5(4) . .
C12 C13 C14 121.0(4) . .
O10 C22 O11 124.4(4) . .
C23 C22 O11 116.2(4) . .
C23 C22 O10 119.4(4) . .
C15 C14 C13 121.2(4) . .
C10 C9 N1 108.4(4) 2_676 .
C17 C16 C15 118.9(4) . .
C7 C8 N1 113.5(4) . .
C8 C7 C2 120.5(4) . .
C6 C7 C2 119.1(4) . .
C6 C7 C8 120.3(4) . .
C16 C15 C14 120.0(4) . .
C22 O10 Cu2 126.1(3) . .
C2 C3 O1 113.3(4) . .
C4 C3 O1 124.4(4) . .
C4 C3 C2 122.3(4) . .
C6 C5 C4 121.5(4) . .
O5 C17 C18 114.7(4) . .
C16 C17 C18 121.8(4) . .
C16 C17 O5 123.5(4) . .
C5 C6 C7 121.1(4) . .
O8 C20 O9 124.1(4) . .
C21 C20 O9 117.0(4) . .
C21 C20 O8 118.9(4) . .
C12 N2 Cu2 115.3(3) . .
C11 N2 Cu2 105.9(3) . .
C11 N2 C12 111.4(3) . .
C9 C10 O3 108.6(3) 2_676 .
C11 C10 O3 107.8(3) . .
C11 C10 C9 111.4(4) . 2_676
N2 C12 C13 112.2(4) . .
C10 C11 N2 107.8(3) . .
C25 C24 O12 111.4(4) . .

loop_
_geom_bond_atom_site_label_1
_geom_bond_atom_site_label_2
_geom_bond_distance
_geom_bond_site_symmetry_2
Sm1 Cu3 3.4070(10) 2_676
Sm1 Cu2 3.3514(13) .
Sm1 Cu1 3.3898(12) .
Sm1 O6 2.437(3) .
Sm1 O4 2.383(3) .
Sm1 O7 2.405(3) .
Sm1 O2 2.375(3) .
Sm1 O5 2.531(3) .
Sm1 O1 2.530(3) .
Sm1 O9 2.309(3) .
Sm1 O11 2.344(3) .
Cu3 O6 1.924(3) .
Cu3 O6 1.924(3) 2_676
Cu3 O7 1.953(3) .
Cu3 O7 1.953(3) 2_676
Cu2 O3 1.953(3) .
Cu2 O4 1.987(3) .
Cu2 O7 1.992(3) .
Cu2 O10 2.216(3) .
Cu2 N2 1.996(4) .
Cu1 O6 1.977(3) .
Cu1 O3 1.940(3) 2_676
Cu1 O2 1.956(3) .
Cu1 O8 2.270(3) .
Cu1 N1 1.986(4) .
P1 F6 1.581(4) .
P1 F1 1.580(4) .
P1 F4 1.594(4) .
P1 F3 1.562(4) .
P1 F2 1.606(4) .
P1 F5 1.567(4) .
O3 C10 1.433(5) .
C18 O4 1.362(5) .
C18 C13 1.406(6) .
C18 C17 1.407(6) .
O2 C2 1.347(5) .
O5 C17 1.389(5) .
O5 C19 1.448(5) .
O1 C1 1.445(5) .
O1 C3 1.400(5) .
O9 C20 1.267(5) .
O8 C20 1.263(5) .
O11 C22 1.270(5) .
N1 C9 1.482(6) .
N1 C8 1.486(6) .
C2 C7 1.404(6) .
C2 C3 1.408(6) .
C4 C3 1.393(7) .
C4 C5 1.382(7) .
C13 C14 1.398(6) .
C13 C12 1.506(6) .
C22 O10 1.242(6) .
C22 C23 1.502(7) .
C14 C15 1.385(7) .
C9 C10 1.519(7) 2_676
C16 C15 1.404(6) .
C16 C17 1.389(6) .
C8 C7 1.502(7) .
C7 C6 1.391(6) .
C5 C6 1.382(7) .
C20 C21 1.499(6) .
O12 C24 1.434(6) .
N2 C12 1.471(6) .
N2 C11 1.480(5) .
C10 C11 1.527(6) .
C25 C24 1.510(8) .

loop_
_platon_squeeze_void_nr
_platon_squeeze_void_average_x
_platon_squeeze_void_average_y
_platon_squeeze_void_average_z
_platon_squeeze_void_volume
_platon_squeeze_void_count_electrons
_platon_squeeze_void_content
1 0.000 0.500 0.000 114 27 ' '

loop_
_restr_u_iso_atom_site_label
_restr_u_iso_weight_param
C1 0.0010
C1 0.0500
C1 0.0050
C5 0.0050
C5 0.0100
